data_4336227
loop_
_publ_author_name
'Michael D. Randles'
'Peter V. Simpson'
'Vivek Gupta'
'Junhong Fu'
'Graeme J. Moxey'
'Torsten Schwich'
'Alan L. Criddle'
'Simon Petrie'
'Jonathan G. MacLellan'
'Stuart R. Batten'
'Robert Stranger'
'Marie P. Cifuentes'
'Mark G. Humphrey'

_publ_section_title
;
 Syntheses of Pentanuclear Group 6 Iridium Clusters by Core Expansion of
 Tetranuclear Clusters with Ir(CO)2(\h5-C5Me4R) (R = H, Me)
;
_journal_name_full 'Inorganic Chemistry'
_journal_page_first 11256
_journal_page_last 11268
_journal_paper_doi 10.1021/ic401502f
_journal_volume 52
_journal_year 2013
_chemical_formula_moiety 'C28 H23 Ir3 O9 W2'
_chemical_formula_sum 'C28 H23 Ir3 O9 W2'
_chemical_formula_weight 1447.76
_chemical_name_systematic
; 
 ? 
;
_space_group_IT_number 14
_symmetry_cell_setting monoclinic
_symmetry_space_group_name_Hall '-P 2yn'
_symmetry_space_group_name_H-M 'P 1 21/n 1'
_atom_sites_solution_hydrogens geom
_atom_sites_solution_primary direct
_atom_sites_solution_secondary difmap
_audit_creation_method SHELXL-97
_cell_angle_alpha 90.00
_cell_angle_beta 103.83(3)
_cell_angle_gamma 90.00
_cell_formula_units_Z 4
_cell_length_a 10.553(2)
_cell_length_b 16.679(3)
_cell_length_c 16.864(3)
_cell_measurement_reflns_used 11273
_cell_measurement_temperature 200(2)
_cell_measurement_theta_max 27.50
_cell_measurement_theta_min 2.74
_cell_volume 2882.2(10)
_computing_cell_refinement 'HKL Scalepack (Otwinowski & Minor 1997)'
_computing_data_collection 'Collect (Bruker AXS BV, 1997-2004)'
_computing_data_reduction 'HKL Denzo and Scalepack (Otwinowski & Minor 1997)'
_computing_molecular_graphics Olex2
_computing_publication_material 'Microsoft Office 2000'
_computing_structure_refinement 'SHELXL-97 (Sheldrick, 2008)'
_computing_structure_solution 'SHELXS-97 (Sheldrick, 2008)'
_diffrn_ambient_temperature 200(2)
_diffrn_measured_fraction_theta_full 0.999
_diffrn_measured_fraction_theta_max 0.999
_diffrn_measurement_device_type 'Nonius Kappa CCD'
_diffrn_measurement_method 'psi and omega scans'
_diffrn_radiation_monochromator graphite
_diffrn_radiation_source 'fine-focus sealed tube'
_diffrn_radiation_type MoK\a
_diffrn_radiation_wavelength 0.71073
_diffrn_reflns_av_R_equivalents 0.0778
_diffrn_reflns_av_sigmaI/netI 0.0399
_diffrn_reflns_limit_h_max 13
_diffrn_reflns_limit_h_min -13
_diffrn_reflns_limit_k_max 21
_diffrn_reflns_limit_k_min -21
_diffrn_reflns_limit_l_max 21
_diffrn_reflns_limit_l_min -21
_diffrn_reflns_number 49243
_diffrn_reflns_theta_full 27.50
_diffrn_reflns_theta_max 27.50
_diffrn_reflns_theta_min 2.74
_exptl_absorpt_coefficient_mu 21.806
_exptl_absorpt_correction_T_max 1.178
_exptl_absorpt_correction_T_min 0.892
_exptl_absorpt_correction_type multi-scan
_exptl_absorpt_process_details SORTAV
_exptl_crystal_colour black
_exptl_crystal_density_diffrn 3.336
_exptl_crystal_description block
_exptl_crystal_F_000 2568
_exptl_crystal_size_max 0.21
_exptl_crystal_size_mid 0.12
_exptl_crystal_size_min 0.06
_refine_diff_density_max 7.379
_refine_diff_density_min -4.336
_refine_diff_density_rms 0.642
_refine_ls_extinction_method none
_refine_ls_goodness_of_fit_ref 1.053
_refine_ls_hydrogen_treatment constr
_refine_ls_matrix_type full
_refine_ls_number_parameters 383
_refine_ls_number_reflns 6614
_refine_ls_number_restraints 0
_refine_ls_restrained_S_all 1.053
_refine_ls_R_factor_all 0.0679
_refine_ls_R_factor_gt 0.0571
_refine_ls_shift/su_max 0.001
_refine_ls_shift/su_mean 0.000
_refine_ls_structure_factor_coef Fsqd
_refine_ls_weighting_details 'calc w=1/[\s^2^(Fo^2^)+(0.1094P)^2^+0.0000P] where P=(Fo^2^+2Fc^2^)/3'
_refine_ls_weighting_scheme calc
_refine_ls_wR_factor_gt 0.1413
_refine_ls_wR_factor_ref 0.1483
_reflns_number_gt 5499
_reflns_number_total 6614
_reflns_threshold_expression >2sigma(I)
_cod_data_source_file ic401502f_si_002_10.cif
_cod_data_source_block 4
_cod_original_cell_volume 2882.3(10)
_cod_original_sg_symbol_H-M 'P 21/n'
_cod_database_code 4336227

loop_
_symmetry_equiv_pos_as_xyz
'x, y, z'
'-x+1/2, y+1/2, -z+1/2'
'-x, -y, -z'
'x-1/2, -y-1/2, z-1/2'

loop_
_atom_site_label
_atom_site_type_symbol
_atom_site_fract_x
_atom_site_fract_y
_atom_site_fract_z
_atom_site_U_iso_or_equiv
_atom_site_adp_type
_atom_site_occupancy
_atom_site_symmetry_multiplicity
_atom_site_calc_flag
_atom_site_refinement_flags
Ir3 Ir 0.40310(4) 0.75874(3) 0.69584(3) 0.02056(14) Uani 1 1 d .
Ir4 Ir 0.29508(4) 0.65405(2) 0.78704(3) 0.01895(13) Uani 1 1 d .
Ir5 Ir 0.54552(4) 0.67542(3) 0.60842(3) 0.02579(14) Uani 1 1 d .
W1 W 0.54808(4) 0.62458(3) 0.76913(3) 0.02235(14) Uani 1 1 d .
W2 W 0.31867(4) 0.60470(3) 0.63363(3) 0.01927(14) Uani 1 1 d .
O111 O 0.7322(9) 0.7745(6) 0.7905(7) 0.051(3) Uani 1 1 d .
O141 O 0.5090(8) 0.7193(6) 0.9199(6) 0.038(2) Uani 1 1 d .
O241 O 0.2959(8) 0.4701(5) 0.7581(5) 0.032(2) Uani 1 1 d .
O251 O 0.5174(9) 0.4794(5) 0.5964(6) 0.039(2) Uani 1 1 d .
O331 O 0.1676(9) 0.8381(5) 0.5868(6) 0.037(2) Uani 1 1 d .
O332 O 0.4841(10) 0.8962(6) 0.8145(7) 0.049(3) Uani 1 1 d .
O351 O 0.5808(12) 0.8559(6) 0.6110(9) 0.071(4) Uani 1 1 d .
O551 O 0.4464(10) 0.7085(9) 0.4289(7) 0.068(4) Uani 1 1 d .
O552 O 0.8224(9) 0.6274(7) 0.6138(7) 0.057(3) Uani 1 1 d .
C1 C 0.5793(14) 0.5159(8) 0.8607(9) 0.041(3) Uani 1 1 d .
H1 H 0.5149 0.5005 0.8868 0.049 Uiso 1 1 calc R
C2 C 0.5946(13) 0.4869(8) 0.7828(9) 0.039(3) Uani 1 1 d .
H2 H 0.5411 0.4495 0.7500 0.047 Uiso 1 1 calc R
C3 C 0.7037(12) 0.5245(8) 0.7650(8) 0.036(3) Uani 1 1 d .
H3 H 0.7363 0.5165 0.7190 0.044 Uiso 1 1 calc R
C4 C 0.7548(13) 0.5777(8) 0.8316(9) 0.039(3) Uani 1 1 d .
H4 H 0.8267 0.6111 0.8359 0.047 Uiso 1 1 calc R
C5 C 0.6788(13) 0.5713(9) 0.8896(8) 0.040(3) Uani 1 1 d .
H5 H 0.6925 0.5991 0.9387 0.048 Uiso 1 1 calc R
C6 C 0.1053(12) 0.5585(7) 0.5842(8) 0.032(3) Uani 1 1 d .
H6 H 0.0615 0.5342 0.6196 0.039 Uiso 1 1 calc R
C7 C 0.1867(13) 0.5202(8) 0.5394(8) 0.035(3) Uani 1 1 d .
H7 H 0.2047 0.4656 0.5403 0.042 Uiso 1 1 calc R
C8 C 0.2340(12) 0.5757(7) 0.4951(7) 0.031(3) Uani 1 1 d .
H8 H 0.2902 0.5655 0.4614 0.037 Uiso 1 1 calc R
C9 C 0.1831(11) 0.6518(8) 0.5089(7) 0.027(3) Uani 1 1 d .
H9 H 0.1983 0.7005 0.4859 0.032 Uiso 1 1 calc R
C10 C 0.1045(11) 0.6383(8) 0.5648(8) 0.032(3) Uani 1 1 d .
H10 H 0.0590 0.6778 0.5854 0.039 Uiso 1 1 calc R
C11 C 0.1058(11) 0.7166(7) 0.7867(8) 0.027(3) Uani 1 1 d .
C12 C 0.1993(11) 0.7323(7) 0.8630(7) 0.024(2) Uani 1 1 d .
C13 C 0.2235(12) 0.6588(7) 0.9071(8) 0.031(3) Uani 1 1 d .
C14 C 0.1552(12) 0.5968(7) 0.8567(8) 0.031(3) Uani 1 1 d .
C15 C 0.0848(10) 0.6337(8) 0.7835(7) 0.026(3) Uani 1 1 d .
H15 H 0.0321 0.6065 0.7396 0.031 Uiso 1 1 calc R
C16 C 0.0329(13) 0.7812(8) 0.7323(8) 0.037(3) Uani 1 1 d .
H16A H 0.0896 0.8262 0.7322 0.055 Uiso 1 1 calc R
H16B H -0.0410 0.7977 0.7521 0.055 Uiso 1 1 calc R
H16C H 0.0036 0.7608 0.6777 0.055 Uiso 1 1 calc R
C17 C 0.2416(14) 0.8153(8) 0.8971(9) 0.042(3) Uani 1 1 d .
H17A H 0.3292 0.8127 0.9302 0.062 Uiso 1 1 calc R
H17B H 0.1840 0.8334 0.9297 0.062 Uiso 1 1 calc R
H17C H 0.2382 0.8520 0.8528 0.062 Uiso 1 1 calc R
C18 C 0.3047(16) 0.6484(10) 0.9917(8) 0.047(4) Uani 1 1 d .
H18A H 0.2799 0.5998 1.0145 0.070 Uiso 1 1 calc R
H18B H 0.2915 0.6932 1.0246 0.070 Uiso 1 1 calc R
H18C H 0.3951 0.6455 0.9905 0.070 Uiso 1 1 calc R
C19 C 0.1468(15) 0.5112(8) 0.8820(9) 0.045(4) Uani 1 1 d .
H19A H 0.1207 0.4781 0.8343 0.067 Uiso 1 1 calc R
H19B H 0.0838 0.5066 0.9145 0.067 Uiso 1 1 calc R
H19C H 0.2306 0.4939 0.9135 0.067 Uiso 1 1 calc R
C111 C 0.6557(12) 0.7228(8) 0.7750(8) 0.032(3) Uani 1 1 d .
C141 C 0.4780(11) 0.6851(7) 0.8558(7) 0.024(2) Uani 1 1 d .
C241 C 0.3088(10) 0.5316(6) 0.7245(8) 0.026(3) Uani 1 1 d .
C251 C 0.4588(12) 0.5352(8) 0.6149(8) 0.033(3) Uani 1 1 d .
C331 C 0.2541(12) 0.8046(7) 0.6276(7) 0.026(3) Uani 1 1 d .
C332 C 0.4524(11) 0.8447(7) 0.7733(8) 0.029(3) Uani 1 1 d .
C351 C 0.5364(13) 0.7954(7) 0.6297(9) 0.035(3) Uani 1 1 d .
C551 C 0.4851(12) 0.6945(9) 0.4960(8) 0.039(3) Uani 1 1 d .
C552 C 0.7191(13) 0.6493(8) 0.6111(8) 0.035(3) Uani 1 1 d .

loop_
_atom_site_aniso_label
_atom_site_aniso_U_11
_atom_site_aniso_U_22
_atom_site_aniso_U_33
_atom_site_aniso_U_23
_atom_site_aniso_U_13
_atom_site_aniso_U_12
Ir3 0.0162(2) 0.0186(2) 0.0280(3) 0.00031(17) 0.00758(18) 0.00012(16)
Ir4 0.0156(2) 0.0173(2) 0.0248(2) -0.00078(16) 0.00659(17) -0.00012(15)
Ir5 0.0160(2) 0.0346(3) 0.0286(3) 0.0007(2) 0.00900(19) 0.00297(18)
W1 0.0143(2) 0.0256(3) 0.0261(3) 0.00026(19) 0.00262(18) 0.00362(17)
W2 0.0147(2) 0.0187(2) 0.0239(3) -0.00237(17) 0.00343(18) 0.00279(16)
O111 0.026(5) 0.045(6) 0.078(8) 0.002(6) 0.006(5) -0.009(5)
O141 0.026(5) 0.045(6) 0.040(5) -0.014(5) 0.000(4) -0.004(4)
O241 0.034(5) 0.024(4) 0.043(5) 0.002(4) 0.018(4) 0.005(4)
O251 0.036(5) 0.035(5) 0.047(6) -0.007(4) 0.011(4) 0.017(4)
O331 0.034(5) 0.032(5) 0.039(5) 0.005(4) -0.004(4) 0.001(4)
O332 0.043(6) 0.036(5) 0.063(7) -0.023(5) 0.002(5) -0.005(5)
O351 0.075(8) 0.035(6) 0.130(12) 0.013(7) 0.077(9) -0.001(5)
O551 0.033(6) 0.131(12) 0.040(6) 0.018(7) 0.006(5) 0.002(7)
O552 0.019(5) 0.096(9) 0.059(7) -0.001(7) 0.015(5) 0.015(5)
C1 0.040(8) 0.032(7) 0.050(9) 0.018(6) 0.010(7) 0.025(6)
C2 0.030(7) 0.031(7) 0.052(8) 0.000(6) 0.002(6) 0.008(6)
C3 0.028(7) 0.040(8) 0.040(7) 0.003(6) 0.006(6) 0.018(6)
C4 0.022(6) 0.038(7) 0.050(8) 0.011(7) -0.008(6) 0.006(5)
C5 0.036(7) 0.045(8) 0.033(7) -0.002(6) -0.006(6) 0.011(6)
C6 0.024(6) 0.023(6) 0.047(8) -0.009(6) 0.003(6) -0.010(5)
C7 0.039(7) 0.031(7) 0.031(7) -0.005(6) -0.002(6) -0.001(6)
C8 0.026(6) 0.034(7) 0.032(7) -0.004(6) 0.004(5) 0.014(5)
C9 0.018(5) 0.037(7) 0.021(6) 0.004(5) -0.004(5) 0.005(5)
C10 0.015(5) 0.040(7) 0.042(7) -0.011(6) 0.006(5) 0.010(5)
C11 0.023(6) 0.021(6) 0.039(7) 0.005(5) 0.013(5) 0.006(5)
C12 0.024(6) 0.022(6) 0.030(6) -0.007(5) 0.015(5) 0.007(5)
C13 0.033(7) 0.022(6) 0.044(8) -0.001(5) 0.022(6) -0.001(5)
C14 0.026(6) 0.025(6) 0.048(8) -0.002(6) 0.020(6) 0.000(5)
C15 0.013(5) 0.040(7) 0.028(6) -0.006(5) 0.012(5) -0.007(5)
C16 0.033(7) 0.038(7) 0.040(7) 0.007(6) 0.012(6) 0.012(6)
C17 0.044(8) 0.040(8) 0.046(8) -0.007(7) 0.021(7) -0.003(6)
C18 0.059(10) 0.059(10) 0.023(7) -0.004(7) 0.010(7) -0.006(8)
C19 0.059(9) 0.026(7) 0.058(9) 0.010(6) 0.032(8) -0.005(6)
C111 0.020(6) 0.032(7) 0.042(7) -0.003(6) 0.004(5) 0.001(5)
C141 0.021(5) 0.024(6) 0.024(6) 0.002(5) 0.000(5) 0.001(4)
C241 0.015(5) 0.016(5) 0.046(7) 0.002(5) 0.005(5) 0.008(4)
C251 0.026(6) 0.043(7) 0.032(7) -0.014(6) 0.009(5) 0.002(5)
C331 0.029(6) 0.023(6) 0.030(6) 0.000(5) 0.012(5) -0.007(5)
C332 0.020(6) 0.024(6) 0.042(7) 0.002(6) 0.008(5) -0.003(5)
C351 0.034(7) 0.024(6) 0.056(8) 0.010(6) 0.031(7) 0.006(5)
C551 0.023(6) 0.069(10) 0.022(6) 0.014(6) 0.003(5) 0.008(6)
C552 0.027(7) 0.042(8) 0.038(7) -0.005(6) 0.012(6) 0.001(6)

loop_
_atom_type_symbol
_atom_type_description
_atom_type_scat_dispersion_real
_atom_type_scat_dispersion_imag
_atom_type_scat_source
C C 0.0033 0.0016 'International Tables Vol C Tables 4.2.6.8 and 6.1.1.4'
H H 0.0000 0.0000 'International Tables Vol C Tables 4.2.6.8 and 6.1.1.4'
Ir Ir -1.4442 7.9887 'International Tables Vol C Tables 4.2.6.8 and 6.1.1.4'
O O 0.0106 0.0060 'International Tables Vol C Tables 4.2.6.8 and 6.1.1.4'
W W -0.8490 6.8722 'International Tables Vol C Tables 4.2.6.8 and 6.1.1.4'

loop_
_geom_angle_atom_site_label_1
_geom_angle_atom_site_label_2
_geom_angle_atom_site_label_3
_geom_angle
C331 Ir3 C332 99.4(5)
C331 Ir3 C351 97.2(5)
C332 Ir3 C351 92.1(5)
C331 Ir3 Ir5 111.5(4)
C332 Ir3 Ir5 130.7(3)
C351 Ir3 Ir5 47.9(3)
C331 Ir3 Ir4 101.8(3)
C332 Ir3 Ir4 100.0(4)
C351 Ir3 Ir4 155.4(3)
Ir5 Ir3 Ir4 109.58(3)
C331 Ir3 W1 151.5(3)
C332 Ir3 W1 105.2(4)
C351 Ir3 W1 95.9(3)
Ir5 Ir3 W1 61.40(2)
Ir4 Ir3 W1 60.351(19)
C331 Ir3 W2 90.0(3)
C332 Ir3 W2 159.3(4)
C351 Ir3 W2 105.1(4)
Ir5 Ir3 W2 60.206(18)
Ir4 Ir3 W2 59.730(19)
W1 Ir3 W2 62.20(3)
C141 Ir4 C15 147.4(4)
C141 Ir4 C12 91.2(4)
C15 Ir4 C12 61.4(4)
C141 Ir4 C11 126.5(5)
C15 Ir4 C11 36.4(4)
C12 Ir4 C11 37.6(4)
C141 Ir4 C14 116.4(5)
C15 Ir4 C14 36.5(5)
C12 Ir4 C14 61.1(4)
C11 Ir4 C14 61.1(4)
C141 Ir4 C241 108.9(4)
C15 Ir4 C241 91.3(4)
C12 Ir4 C241 149.5(4)
C11 Ir4 C241 124.0(4)
C14 Ir4 C241 89.1(4)
C141 Ir4 C13 87.5(5)
C15 Ir4 C13 60.1(4)
C12 Ir4 C13 36.3(4)
C11 Ir4 C13 60.9(4)
C14 Ir4 C13 35.8(4)
C241 Ir4 C13 119.6(4)
C141 Ir4 Ir3 72.4(3)
C15 Ir4 Ir3 128.6(3)
C12 Ir4 Ir3 104.8(3)
C11 Ir4 Ir3 101.0(3)
C14 Ir4 Ir3 162.1(3)
C241 Ir4 Ir3 103.1(3)
C13 Ir4 Ir3 136.9(3)
C141 Ir4 W2 108.5(3)
C15 Ir4 W2 103.8(3)
C12 Ir4 W2 149.3(3)
C11 Ir4 W2 114.3(3)
C14 Ir4 W2 124.2(3)
C241 Ir4 W2 44.6(3)
C13 Ir4 W2 160.0(3)
Ir3 Ir4 W2 61.72(2)
C141 Ir4 W1 47.0(3)
C15 Ir4 W1 159.7(3)
C12 Ir4 W1 137.6(3)
C11 Ir4 W1 161.5(3)
C14 Ir4 W1 136.6(3)
C241 Ir4 W1 68.4(3)
C13 Ir4 W1 128.0(3)
Ir3 Ir4 W1 61.16(2)
W2 Ir4 W1 63.15(3)
C552 Ir5 C551 99.1(6)
C552 Ir5 C351 108.1(5)
C551 Ir5 C351 89.6(6)
C552 Ir5 C251 98.4(5)
C551 Ir5 C251 99.3(6)
C351 Ir5 C251 150.3(4)
C552 Ir5 Ir3 140.2(4)
C551 Ir5 Ir3 111.2(4)
C351 Ir5 Ir3 49.4(3)
C251 Ir5 Ir3 101.3(3)
C552 Ir5 W2 140.1(4)
C551 Ir5 W2 97.4(4)
C351 Ir5 W2 108.0(3)
C251 Ir5 W2 43.0(3)
Ir3 Ir5 W2 61.90(2)
C552 Ir5 W1 97.0(4)
C551 Ir5 W1 160.0(4)
C351 Ir5 W1 96.6(4)
C251 Ir5 W1 66.5(3)
Ir3 Ir5 W1 61.02(2)
W2 Ir5 W1 62.63(3)
C111 W1 C141 81.9(5)
C111 W1 C4 77.9(5)
C141 W1 C4 107.6(5)
C111 W1 C5 93.4(5)
C141 W1 C5 78.9(5)
C4 W1 C5 35.2(5)
C111 W1 C2 134.4(5)
C141 W1 C2 120.8(5)
C4 W1 C2 58.3(5)
C5 W1 C2 58.5(5)
C111 W1 C1 128.0(5)
C141 W1 C1 85.9(5)
C4 W1 C1 58.2(5)
C5 W1 C1 34.6(5)
C2 W1 C1 35.8(5)
C111 W1 C3 101.0(5)
C141 W1 C3 137.9(5)
C4 W1 C3 35.6(5)
C5 W1 C3 59.1(5)
C2 W1 C3 34.8(5)
C1 W1 C3 58.9(5)
C111 W1 Ir4 113.5(3)
C141 W1 Ir4 47.3(3)
C4 W1 Ir4 145.8(4)
C5 W1 Ir4 110.6(4)
C2 W1 Ir4 110.1(3)
C1 W1 Ir4 93.0(3)
C3 W1 Ir4 144.8(3)
C111 W1 Ir3 67.1(4)
C141 W1 Ir3 70.9(3)
C4 W1 Ir3 144.9(3)
C5 W1 Ir3 145.7(3)
C2 W1 Ir3 153.7(3)
C1 W1 Ir3 151.0(3)
C3 W1 Ir3 149.1(3)
Ir4 W1 Ir3 58.490(19)
C111 W1 Ir5 71.0(4)
C141 W1 Ir5 127.7(3)
C4 W1 Ir5 109.2(4)
C5 W1 Ir5 144.4(4)
C2 W1 Ir5 109.9(4)
C1 W1 Ir5 145.7(3)
C3 W1 Ir5 91.8(3)
Ir4 W1 Ir5 105.02(3)
Ir3 W1 Ir5 57.58(2)
C111 W1 W2 119.4(4)
C141 W1 W2 103.9(3)
C4 W1 W2 146.1(4)
C5 W1 W2 147.3(4)
C2 W1 W2 94.6(3)
C1 W1 W2 112.7(4)
C3 W1 W2 110.5(3)
Ir4 W1 W2 58.10(2)
Ir3 W1 W2 59.13(2)
Ir5 W1 W2 57.97(2)
C251 W2 C241 86.7(5)
C251 W2 C7 83.3(5)
C241 W2 C7 91.3(5)
C251 W2 C6 116.5(5)
C241 W2 C6 81.3(5)
C7 W2 C6 35.6(4)
C251 W2 C8 80.8(5)
C241 W2 C8 124.5(5)
C7 W2 C8 33.8(4)
C6 W2 C8 58.1(4)
C251 W2 C10 137.3(5)
C241 W2 C10 107.9(5)
C7 W2 C10 57.2(5)
C6 W2 C10 34.0(4)
C8 W2 C10 57.6(4)
C251 W2 C9 111.7(5)
C241 W2 C9 139.2(4)
C7 W2 C9 57.3(4)
C6 W2 C9 57.9(4)
C8 W2 C9 35.0(4)
C10 W2 C9 34.8(4)
C251 W2 Ir4 124.2(4)
C241 W2 Ir4 55.2(3)
C7 W2 Ir4 130.1(3)
C6 W2 Ir4 97.8(3)
C8 W2 Ir4 152.9(3)
C10 W2 Ir4 95.7(3)
C9 W2 Ir4 123.8(3)
C251 W2 Ir5 61.2(4)
C241 W2 Ir5 125.7(3)
C7 W2 Ir5 123.2(3)
C6 W2 Ir5 150.9(3)
C8 W2 Ir5 94.1(3)
C10 W2 Ir5 125.7(3)
C9 W2 Ir5 94.7(3)
Ir4 W2 Ir5 106.69(3)
C251 W2 Ir3 114.3(4)
C241 W2 Ir3 109.9(3)
C7 W2 Ir3 152.4(3)
C6 W2 Ir3 128.4(3)
C8 W2 Ir3 124.5(3)
C10 W2 Ir3 98.4(3)
C9 W2 Ir3 95.6(3)
Ir4 W2 Ir3 58.547(17)
Ir5 W2 Ir3 57.898(19)
C251 W2 W1 71.2(4)
C241 W2 W1 69.6(3)
C7 W2 W1 148.5(3)
C6 W2 W1 149.7(3)
C8 W2 W1 148.2(3)
C10 W2 W1 151.5(3)
C9 W2 W1 149.9(3)
Ir4 W2 W1 58.74(2)
Ir5 W2 W1 59.40(2)
Ir3 W2 W1 58.676(16)
C5 C1 C2 107.6(13)
C5 C1 W1 72.2(8)
C2 C1 W1 72.0(7)
C5 C1 H1 126.2
C2 C1 H1 126.2
W1 C1 H1 121.3
C3 C2 C1 108.6(13)
C3 C2 W1 72.8(7)
C1 C2 W1 72.3(7)
C3 C2 H2 125.7
C1 C2 H2 125.7
W1 C2 H2 121.0
C2 C3 C4 106.5(12)
C2 C3 W1 72.4(7)
C4 C3 W1 70.9(7)
C2 C3 H3 126.8
C4 C3 H3 126.8
W1 C3 H3 121.8
C5 C4 C3 109.1(12)
C5 C4 W1 73.2(7)
C3 C4 W1 73.5(7)
C5 C4 H4 125.5
C3 C4 H4 125.5
W1 C4 H4 119.6
C1 C5 C4 108.2(13)
C1 C5 W1 73.2(8)
C4 C5 W1 71.6(7)
C1 C5 H5 125.9
C4 C5 H5 125.9
W1 C5 H5 121.1
C10 C6 C7 106.1(11)
C10 C6 W2 73.4(7)
C7 C6 W2 71.6(7)
C10 C6 H6 126.9
C7 C6 H6 126.9
W2 C6 H6 120.0
C8 C7 C6 109.6(12)
C8 C7 W2 74.0(8)
C6 C7 W2 72.8(7)
C8 C7 H7 125.2
C6 C7 H7 125.2
W2 C7 H7 119.8
C7 C8 C9 108.5(11)
C7 C8 W2 72.2(7)
C9 C8 W2 73.8(7)
C7 C8 H8 125.8
C9 C8 H8 125.8
W2 C8 H8 120.0
C10 C9 C8 105.7(11)
C10 C9 W2 71.4(7)
C8 C9 W2 71.2(7)
C10 C9 H9 127.1
C8 C9 H9 127.1
W2 C9 H9 122.0
C6 C10 C9 110.1(11)
C6 C10 W2 72.5(7)
C9 C10 W2 73.7(6)
C6 C10 H10 125.0
C9 C10 H10 125.0
W2 C10 H10 120.4
C15 C11 C12 106.3(10)
C15 C11 C16 129.2(12)
C12 C11 C16 123.7(11)
C15 C11 Ir4 71.0(6)
C12 C11 Ir4 70.4(6)
C16 C11 Ir4 131.1(9)
C13 C12 C11 108.0(11)
C13 C12 C17 125.8(11)
C11 C12 C17 125.2(11)
C13 C12 Ir4 75.4(6)
C11 C12 Ir4 71.9(6)
C17 C12 Ir4 128.0(8)
C14 C13 C12 108.2(12)
C14 C13 C18 125.6(12)
C12 C13 C18 126.3(12)
C14 C13 Ir4 71.2(7)
C12 C13 Ir4 68.3(6)
C18 C13 Ir4 126.7(9)
C15 C14 C13 106.8(11)
C15 C14 C19 127.3(13)
C13 C14 C19 125.4(13)
C15 C14 Ir4 69.1(6)
C13 C14 Ir4 73.0(7)
C19 C14 Ir4 129.0(8)
C11 C15 C14 110.4(11)
C11 C15 Ir4 72.6(6)
C14 C15 Ir4 74.5(6)
C11 C15 H15 124.8
C14 C15 H15 124.8
Ir4 C15 H15 119.8
C11 C16 H16A 109.5
C11 C16 H16B 109.5
H16A C16 H16B 109.5
C11 C16 H16C 109.5
H16A C16 H16C 109.5
H16B C16 H16C 109.5
C12 C17 H17A 109.5
C12 C17 H17B 109.5
H17A C17 H17B 109.5
C12 C17 H17C 109.5
H17A C17 H17C 109.5
H17B C17 H17C 109.5
C13 C18 H18A 109.5
C13 C18 H18B 109.5
H18A C18 H18B 109.5
C13 C18 H18C 109.5
H18A C18 H18C 109.5
H18B C18 H18C 109.5
C14 C19 H19A 109.5
C14 C19 H19B 109.5
H19A C19 H19B 109.5
C14 C19 H19C 109.5
H19A C19 H19C 109.5
H19B C19 H19C 109.5
O111 C111 W1 168.2(12)
O141 C141 W1 144.0(9)
O141 C141 Ir4 130.1(9)
W1 C141 Ir4 85.7(4)
O241 C241 W2 158.1(10)
O241 C241 Ir4 120.9(9)
W2 C241 Ir4 80.2(4)
O251 C251 W2 162.8(11)
O251 C251 Ir5 119.5(9)
W2 C251 Ir5 75.8(4)
O331 C331 Ir3 174.9(10)
O332 C332 Ir3 175.8(12)
O351 C351 Ir5 138.5(10)
O351 C351 Ir3 138.7(10)
Ir5 C351 Ir3 82.7(4)
O551 C551 Ir5 177.4(14)
O552 C552 Ir5 174.7(13)

loop_
_geom_bond_atom_site_label_1
_geom_bond_atom_site_label_2
_geom_bond_distance
Ir3 C331 1.876(13)
Ir3 C332 1.926(13)
Ir3 C351 2.085(11)
Ir3 Ir5 2.7244(8)
Ir3 Ir4 2.7480(7)
Ir3 W1 2.8235(8)
Ir3 W2 2.8369(8)
Ir4 C141 2.066(11)
Ir4 C15 2.232(10)
Ir4 C12 2.232(10)
Ir4 C11 2.253(11)
Ir4 C14 2.302(11)
Ir4 C241 2.318(11)
Ir4 C13 2.325(12)
Ir4 W2 2.7822(8)
Ir4 W1 2.8013(8)
Ir5 C552 1.873(13)
Ir5 C551 1.878(13)
Ir5 C351 2.039(12)
Ir5 C251 2.524(13)
Ir5 W2 2.7910(8)
Ir5 W1 2.8337(8)
W1 C111 1.982(13)
W1 C141 2.055(12)
W1 C4 2.320(12)
W1 C5 2.341(13)
W1 C2 2.349(13)
W1 C1 2.353(13)
W1 C3 2.354(12)
W1 W2 2.9237(12)
W2 C251 1.964(12)
W2 C241 1.981(12)
W2 C7 2.322(12)
W2 C6 2.337(12)
W2 C8 2.343(12)
W2 C10 2.348(11)
W2 C9 2.378(11)
O111 C111 1.168(15)
O141 C141 1.196(14)
O241 C241 1.196(13)
O251 C251 1.199(14)
O331 C331 1.148(15)
O332 C332 1.105(15)
O351 C351 1.186(15)
O551 C551 1.132(16)
O552 C552 1.141(15)
C1 C5 1.40(2)
C1 C2 1.44(2)
C1 H1 0.9300
C2 C3 1.406(19)
C2 H2 0.9300
C3 C4 1.431(19)
C3 H3 0.9300
C4 C5 1.41(2)
C4 H4 0.9300
C5 H5 0.9300
C6 C10 1.371(18)
C6 C7 1.424(18)
C6 H6 0.9300
C7 C8 1.356(18)
C7 H7 0.9300
C8 C9 1.420(16)
C8 H8 0.9300
C9 C10 1.415(17)
C9 H9 0.9300
C10 H10 0.9300
C11 C15 1.400(17)
C11 C12 1.446(17)
C11 C16 1.502(17)
C12 C13 1.424(16)
C12 C17 1.525(17)
C13 C14 1.421(17)
C13 C18 1.488(19)
C14 C15 1.421(18)
C14 C19 1.500(16)
C15 H15 0.9300
C16 H16A 0.9600
C16 H16B 0.9600
C16 H16C 0.9600
C17 H17A 0.9600
C17 H17B 0.9600
C17 H17C 0.9600
C18 H18A 0.9600
C18 H18B 0.9600
C18 H18C 0.9600
C19 H19A 0.9600
C19 H19B 0.9600
C19 H19C 0.9600
